data_4100712
loop_
_publ_author_name
'Emmanuel Terazzi'
'Stephane Torelli'
'Jean-Pierre Rivera'
'Jean-Marc Benech'
'Gerald Bernardinelli'
'Cyril Bourgogne'
'Bertrand Donnio'
'Daniel Guillon'
'Daniel Imbert'
'Jean-Claude Bunzli'
'Andre Pinto'
'Damien Jeannerat'
'Claude Piguet'

_publ_section_title
;
Molecular Control of Macroscopic Cubic, Columnar and Lamellar
Organizations in Luminescent Lanthanide-containing Thermotropic
Liquid Crystals.
;
_journal_name_full 'Journal of the American Chemical Society'
_journal_paper_doi 10.1021/ja0446101
_journal_year 2005
_chemical_formula_sum 'C53 H50 B Co P3 S'
_chemical_formula_weight 881.64
_chemical_name_common '[PhBP3]CoS(2,6-Me2-Ph)'
_space_group_IT_number 2
_symmetry_cell_setting triclinic
_symmetry_space_group_name_Hall '-P 1'
_symmetry_space_group_name_H-M 'P -1'
_cell_angle_alpha 77.7800(10)
_cell_angle_beta 77.5460(10)
_cell_angle_gamma 77.9190(10)
_cell_formula_units_Z 2
_cell_length_a 12.0158(9)
_cell_length_b 12.5469(9)
_cell_length_c 15.5078(12)
_cell_measurement_temperature 100
_cell_volume 2198.2(3)
_diffrn_ambient_temperature 100(2)
_exptl_crystal_density_diffrn 1.332
_cod_database_code 4100712

loop_
_symmetry_equiv_pos_as_xyz
'x, y, z'
'-x, -y, -z'

loop_
_atom_site_label
_atom_site_type_symbol
_atom_site_fract_x
_atom_site_fract_y
_atom_site_fract_z
_atom_site_U_iso_or_equiv
_atom_site_adp_type
_atom_site_occupancy
_atom_site_symmetry_multiplicity
_atom_site_calc_flag
_atom_site_refinement_flags
_atom_site_disorder_assembly
_atom_site_disorder_group
Co Co 0.82104(2) 0.71660(2) 0.299723(17) 0.01657(7) Uani 1 1 d . . .
P1 P 0.86481(4) 0.88710(4) 0.27972(3) 0.01650(12) Uani 1 1 d . . .
P2 P 0.64273(4) 0.78060(4) 0.35964(3) 0.01604(11) Uani 1 1 d . . .
P3 P 0.75440(4) 0.72891(4) 0.17535(3) 0.01715(12) Uani 1 1 d . . .
S S 0.99008(4) 0.62611(4) 0.32152(4) 0.02291(12) Uani 1 1 d . . .
B B 0.65195(18) 0.95552(18) 0.20513(15) 0.0171(5) Uani 1 1 d . . .
C1 C 0.57467(16) 1.06491(15) 0.15663(13) 0.0172(4) Uani 1 1 d . . .
C2 C 0.45624(17) 1.06878(17) 0.16171(14) 0.0242(5) Uani 1 1 d . . .
H2 H 0.4222 1.0081 0.1968 0.029 Uiso 1 1 calc R . .
C3 C 0.38610(17) 1.15612(17) 0.11843(14) 0.0256(5) Uani 1 1 d . . .
H3 H 0.3061 1.1545 0.1241 0.031 Uiso 1 1 calc R . .
C4 C 0.43214(18) 1.24521(17) 0.06729(14) 0.0257(5) Uani 1 1 d . . .
H4 H 0.3845 1.3058 0.0375 0.031 Uiso 1 1 calc R . .
C5 C 0.54825(18) 1.24573(18) 0.05965(14) 0.0300(5) Uani 1 1 d . . .
H5 H 0.5813 1.3069 0.0243 0.036 Uiso 1 1 calc R . .
C6 C 0.61710(17) 1.15677(16) 0.10359(13) 0.0232(5) Uani 1 1 d . . .
H6 H 0.6971 1.1589 0.0970 0.028 Uiso 1 1 calc R . .
C7 C 0.78620(15) 0.97635(15) 0.19625(13) 0.0174(4) Uani 1 1 d . . .
H7A H 0.7835 1.0543 0.2010 0.021 Uiso 1 1 calc R . .
H7B H 0.8295 0.9652 0.1359 0.021 Uiso 1 1 calc R . .
C8 C 0.59503(15) 0.92331(15) 0.31364(12) 0.0171(4) Uani 1 1 d . . .
H8A H 0.5096 0.9377 0.3208 0.020 Uiso 1 1 calc R . .
H8B H 0.6171 0.9716 0.3477 0.020 Uiso 1 1 calc R . .
C9 C 0.64663(16) 0.85098(15) 0.15473(13) 0.0178(4) Uani 1 1 d . . .
H9A H 0.6558 0.8780 0.0892 0.021 Uiso 1 1 calc R . .
H9B H 0.5691 0.8298 0.1752 0.021 Uiso 1 1 calc R . .
C10 C 1.01641(16) 0.89759(15) 0.23321(13) 0.0178(4) Uani 1 1 d . . .
C11 C 1.08089(16) 0.95364(16) 0.26750(13) 0.0203(4) Uani 1 1 d . . .
H11 H 1.0476 0.9853 0.3197 0.024 Uiso 1 1 calc R . .
C12 C 1.19316(17) 0.96339(17) 0.22586(14) 0.0247(5) Uani 1 1 d . . .
H12 H 1.2362 1.0022 0.2495 0.030 Uiso 1 1 calc R . .
C13 C 1.24331(17) 0.91754(17) 0.15042(14) 0.0245(5) Uani 1 1 d . . .
H13 H 1.3204 0.9248 0.1220 0.029 Uiso 1 1 calc R . .
C14 C 1.18042(17) 0.86088(17) 0.11647(14) 0.0250(5) Uani 1 1 d . . .
H14 H 1.2144 0.8289 0.0645 0.030 Uiso 1 1 calc R . .
C15 C 1.06875(16) 0.85056(16) 0.15758(13) 0.0215(5) Uani 1 1 d . . .
H15 H 1.0267 0.8107 0.1340 0.026 Uiso 1 1 calc R . .
C16 C 0.83751(15) 0.95839(16) 0.37573(13) 0.0174(4) Uani 1 1 d . . .
C17 C 0.87294(17) 0.89955(17) 0.45470(14) 0.0234(5) Uani 1 1 d . . .
H17 H 0.9097 0.8244 0.4576 0.028 Uiso 1 1 calc R . .
C18 C 0.85503(18) 0.94974(18) 0.52915(14) 0.0292(5) Uani 1 1 d . . .
H18 H 0.8797 0.9090 0.5827 0.035 Uiso 1 1 calc R . .
C19 C 0.80144(18) 1.05880(18) 0.52573(15) 0.0293(5) Uani 1 1 d . . .
H19 H 0.7894 1.0931 0.5768 0.035 Uiso 1 1 calc R . .
C20 C 0.76560(17) 1.11769(18) 0.44846(15) 0.0267(5) Uani 1 1 d . . .
H20 H 0.7284 1.1926 0.4463 0.032 Uiso 1 1 calc R . .
C21 C 0.78358(16) 1.06810(17) 0.37351(14) 0.0225(5) Uani 1 1 d . . .
H21 H 0.7588 1.1095 0.3202 0.027 Uiso 1 1 calc R . .
C22 C 0.63698(16) 0.76766(15) 0.47995(13) 0.0170(4) Uani 1 1 d . . .
C23 C 0.72389(17) 0.69791(16) 0.52091(13) 0.0204(4) Uani 1 1 d . . .
H23 H 0.7863 0.6569 0.4859 0.024 Uiso 1 1 calc R . .
C24 C 0.72075(17) 0.68737(16) 0.61189(13) 0.0228(5) Uani 1 1 d . . .
H24 H 0.7814 0.6403 0.6390 0.027 Uiso 1 1 calc R . .
C25 C 0.62942(18) 0.74538(17) 0.66337(14) 0.0250(5) Uani 1 1 d . . .
H25 H 0.6268 0.7383 0.7260 0.030 Uiso 1 1 calc R . .
C26 C 0.54195(19) 0.81370(18) 0.62342(14) 0.0289(5) Uani 1 1 d . . .
H26 H 0.4784 0.8528 0.6589 0.035 Uiso 1 1 calc R . .
C27 C 0.54597(17) 0.82574(17) 0.53197(14) 0.0245(5) Uani 1 1 d . . .
H27 H 0.4860 0.8740 0.5049 0.029 Uiso 1 1 calc R . .
C28 C 0.52828(16) 0.70422(16) 0.35867(12) 0.0176(4) Uani 1 1 d . . .
C29 C 0.54679(17) 0.59041(16) 0.38699(13) 0.0217(5) Uani 1 1 d . . .
H29 H 0.6180 0.5543 0.4050 0.026 Uiso 1 1 calc R . .
C30 C 0.46250(18) 0.52870(17) 0.38933(14) 0.0256(5) Uani 1 1 d . . .
H30 H 0.4763 0.4507 0.4084 0.031 Uiso 1 1 calc R . .
C31 C 0.35852(18) 0.58105(17) 0.36388(13) 0.0260(5) Uani 1 1 d . . .
H31 H 0.3004 0.5391 0.3661 0.031 Uiso 1 1 calc R . .
C32 C 0.33895(17) 0.69328(18) 0.33551(14) 0.0259(5) Uani 1 1 d . . .
H32 H 0.2674 0.7290 0.3179 0.031 Uiso 1 1 calc R . .
C33 C 0.42357(16) 0.75499(16) 0.33242(13) 0.0220(5) Uani 1 1 d . . .
H33 H 0.4097 0.8327 0.3121 0.026 Uiso 1 1 calc R . .
C34 C 0.69622(17) 0.60405(16) 0.17911(13) 0.0197(4) Uani 1 1 d . . .
C35 C 0.75452(17) 0.50309(17) 0.21690(14) 0.0246(5) Uani 1 1 d . . .
H35 H 0.8245 0.5001 0.2371 0.029 Uiso 1 1 calc R . .
C36 C 0.71081(19) 0.40639(17) 0.22532(15) 0.0293(5) Uani 1 1 d . . .
H36 H 0.7509 0.3375 0.2511 0.035 Uiso 1 1 calc R . .
C37 C 0.6088(2) 0.41079(19) 0.19600(15) 0.0348(6) Uani 1 1 d . . .
H37 H 0.5788 0.3448 0.2017 0.042 Uiso 1 1 calc R . .
C38 C 0.55044(19) 0.51107(19) 0.15836(15) 0.0318(5) Uani 1 1 d . . .
H38 H 0.4808 0.5136 0.1377 0.038 Uiso 1 1 calc R . .
C39 C 0.59289(18) 0.60769(18) 0.15057(13) 0.0247(5) Uani 1 1 d . . .
H39 H 0.5516 0.6765 0.1258 0.030 Uiso 1 1 calc R . .
C40 C 0.86628(16) 0.73383(16) 0.07422(13) 0.0174(4) Uani 1 1 d . . .
C41 C 0.95020(17) 0.64125(17) 0.06148(13) 0.0219(5) Uani 1 1 d . . .
H41 H 0.9458 0.5744 0.1034 0.026 Uiso 1 1 calc R . .
C42 C 1.04019(17) 0.64474(18) -0.01130(14) 0.0265(5) Uani 1 1 d . . .
H42 H 1.0961 0.5803 -0.0197 0.032 Uiso 1 1 calc R . .
C43 C 1.04851(18) 0.74257(18) -0.07198(14) 0.0267(5) Uani 1 1 d . . .
H43 H 1.1111 0.7458 -0.1213 0.032 Uiso 1 1 calc R . .
C44 C 0.96566(17) 0.83496(17) -0.06041(14) 0.0254(5) Uani 1 1 d . . .
H44 H 0.9710 0.9021 -0.1019 0.031 Uiso 1 1 calc R . .
C45 C 0.87456(17) 0.83043(16) 0.01142(13) 0.0214(4) Uani 1 1 d . . .
H45 H 0.8169 0.8942 0.0179 0.026 Uiso 1 1 calc R . .
C46 C 1.02057(16) 0.48814(16) 0.29985(14) 0.0214(5) Uani 1 1 d . . .
C47 C 1.10675(17) 0.46349(17) 0.22606(14) 0.0237(5) Uani 1 1 d . . .
C48 C 1.12627(19) 0.35847(18) 0.20410(15) 0.0303(5) Uani 1 1 d . . .
H48 H 1.1813 0.3422 0.1526 0.036 Uiso 1 1 calc R . .
C49 C 1.0665(2) 0.27741(18) 0.25634(16) 0.0340(6) Uani 1 1 d . . .
H49 H 1.0794 0.2064 0.2401 0.041 Uiso 1 1 calc R . .
C50 C 0.98822(19) 0.29997(18) 0.33200(16) 0.0308(5) Uani 1 1 d . . .
H50 H 0.9502 0.2428 0.3691 0.037 Uiso 1 1 calc R . .
C51 C 0.96355(17) 0.40467(17) 0.35534(15) 0.0265(5) Uani 1 1 d . . .
C52 C 1.18169(18) 0.54589(18) 0.17326(14) 0.0301(5) Uani 1 1 d . . .
H52A H 1.2326 0.5153 0.1226 0.045 Uiso 1 1 calc R . .
H52B H 1.2287 0.5614 0.2120 0.045 Uiso 1 1 calc R . .
H52C H 1.1327 0.6146 0.1508 0.045 Uiso 1 1 calc R . .
C53 C 0.87761(19) 0.42538(18) 0.43844(15) 0.0361(6) Uani 1 1 d . . .
H53A H 0.8113 0.4805 0.4220 0.054 Uiso 1 1 calc R . .
H53B H 0.9142 0.4530 0.4780 0.054 Uiso 1 1 calc R . .
H53C H 0.8511 0.3562 0.4696 0.054 Uiso 1 1 calc R . .

loop_
_atom_site_aniso_label
_atom_site_aniso_U_11
_atom_site_aniso_U_22
_atom_site_aniso_U_33
_atom_site_aniso_U_23
_atom_site_aniso_U_13
_atom_site_aniso_U_12
Co 0.01560(14) 0.01622(15) 0.01699(15) -0.00338(11) -0.00155(11) -0.00169(11)
P1 0.0136(2) 0.0176(3) 0.0182(3) -0.0039(2) -0.0017(2) -0.0029(2)
P2 0.0151(2) 0.0169(3) 0.0158(3) -0.0030(2) -0.0018(2) -0.0031(2)
P3 0.0172(3) 0.0164(3) 0.0179(3) -0.0046(2) -0.0015(2) -0.0032(2)
S 0.0193(3) 0.0200(3) 0.0289(3) -0.0061(2) -0.0049(2) 0.0002(2)
B 0.0160(11) 0.0171(12) 0.0189(13) -0.0034(9) -0.0038(9) -0.0032(9)
C1 0.0192(10) 0.0189(11) 0.0151(11) -0.0084(8) -0.0028(8) -0.0014(8)
C2 0.0227(11) 0.0225(12) 0.0273(13) -0.0011(9) -0.0061(9) -0.0057(9)
C3 0.0176(10) 0.0300(13) 0.0279(13) -0.0053(10) -0.0073(9) 0.0019(9)
C4 0.0278(12) 0.0262(12) 0.0184(12) -0.0019(9) -0.0072(9) 0.0069(10)
C5 0.0327(13) 0.0272(13) 0.0246(13) 0.0056(10) -0.0031(10) -0.0056(10)
C6 0.0196(10) 0.0276(12) 0.0213(12) -0.0016(9) -0.0032(9) -0.0045(9)
C7 0.0181(10) 0.0175(10) 0.0167(11) -0.0042(8) -0.0023(8) -0.0032(8)
C8 0.0146(10) 0.0163(10) 0.0215(11) -0.0043(8) -0.0039(8) -0.0038(8)
C9 0.0165(10) 0.0196(11) 0.0165(11) -0.0026(8) -0.0018(8) -0.0034(8)
C10 0.0148(10) 0.0171(10) 0.0196(11) 0.0000(8) -0.0027(8) -0.0020(8)
C11 0.0177(10) 0.0220(11) 0.0212(12) -0.0048(9) -0.0046(9) -0.0009(9)
C12 0.0180(10) 0.0279(12) 0.0301(13) -0.0037(10) -0.0075(9) -0.0065(9)
C13 0.0132(10) 0.0281(12) 0.0290(13) -0.0019(10) 0.0003(9) -0.0039(9)
C14 0.0216(11) 0.0275(12) 0.0228(12) -0.0062(9) 0.0016(9) -0.0015(9)
C15 0.0198(10) 0.0211(11) 0.0250(12) -0.0057(9) -0.0050(9) -0.0042(9)
C16 0.0121(9) 0.0213(11) 0.0202(11) -0.0068(8) -0.0007(8) -0.0054(8)
C17 0.0210(11) 0.0231(11) 0.0262(12) -0.0059(9) -0.0039(9) -0.0029(9)
C18 0.0326(13) 0.0351(14) 0.0227(13) -0.0063(10) -0.0088(10) -0.0068(11)
C19 0.0277(12) 0.0363(14) 0.0278(13) -0.0167(11) -0.0039(10) -0.0039(11)
C20 0.0218(11) 0.0241(12) 0.0356(14) -0.0141(10) -0.0019(10) -0.0017(9)
C21 0.0192(10) 0.0252(12) 0.0225(12) -0.0042(9) -0.0025(9) -0.0034(9)
C22 0.0194(10) 0.0158(10) 0.0170(11) -0.0029(8) -0.0026(8) -0.0064(8)
C23 0.0204(10) 0.0194(11) 0.0205(12) -0.0058(9) -0.0007(9) -0.0020(9)
C24 0.0247(11) 0.0215(11) 0.0226(12) -0.0002(9) -0.0082(9) -0.0044(9)
C25 0.0345(12) 0.0246(12) 0.0172(12) -0.0032(9) -0.0060(10) -0.0068(10)
C26 0.0313(12) 0.0275(12) 0.0236(13) -0.0080(10) 0.0023(10) 0.0008(10)
C27 0.0227(11) 0.0238(12) 0.0229(12) -0.0013(9) -0.0044(9) 0.0026(9)
C28 0.0185(10) 0.0218(11) 0.0129(10) -0.0053(8) 0.0002(8) -0.0052(9)
C29 0.0250(11) 0.0238(11) 0.0164(11) -0.0024(9) -0.0047(9) -0.0044(9)
C30 0.0365(13) 0.0194(11) 0.0211(12) -0.0003(9) -0.0039(10) -0.0098(10)
C31 0.0293(12) 0.0287(13) 0.0237(12) -0.0033(10) -0.0029(10) -0.0162(10)
C32 0.0196(11) 0.0325(13) 0.0273(13) -0.0057(10) -0.0064(9) -0.0058(10)
C33 0.0244(11) 0.0181(11) 0.0234(12) -0.0024(9) -0.0042(9) -0.0049(9)
C34 0.0232(11) 0.0207(11) 0.0157(11) -0.0057(8) 0.0010(9) -0.0068(9)
C35 0.0244(11) 0.0234(12) 0.0244(12) -0.0059(9) 0.0014(9) -0.0052(9)
C36 0.0349(13) 0.0191(12) 0.0303(13) -0.0050(9) 0.0029(10) -0.0049(10)
C37 0.0435(15) 0.0294(13) 0.0346(14) -0.0118(11) 0.0030(11) -0.0174(12)
C38 0.0337(13) 0.0382(14) 0.0293(13) -0.0098(11) -0.0056(10) -0.0153(11)
C39 0.0292(12) 0.0268(12) 0.0203(12) -0.0058(9) -0.0048(9) -0.0074(10)
C40 0.0171(10) 0.0205(11) 0.0164(11) -0.0066(8) -0.0033(8) -0.0036(9)
C41 0.0247(11) 0.0218(11) 0.0197(12) -0.0033(9) -0.0035(9) -0.0059(9)
C42 0.0227(11) 0.0270(12) 0.0286(13) -0.0106(10) -0.0014(10) 0.0006(10)
C43 0.0241(11) 0.0355(13) 0.0203(12) -0.0085(10) 0.0029(9) -0.0080(10)
C44 0.0296(12) 0.0246(12) 0.0209(12) 0.0005(9) -0.0032(10) -0.0081(10)
C45 0.0224(11) 0.0200(11) 0.0215(12) -0.0054(9) -0.0039(9) -0.0011(9)
C46 0.0173(10) 0.0187(11) 0.0287(13) -0.0053(9) -0.0093(9) 0.0020(9)
C47 0.0197(11) 0.0267(12) 0.0242(12) -0.0052(9) -0.0092(9) 0.0033(9)
C48 0.0310(12) 0.0314(13) 0.0288(13) -0.0125(10) -0.0113(10) 0.0072(10)
C49 0.0396(14) 0.0224(12) 0.0433(16) -0.0115(11) -0.0179(12) 0.0043(11)
C50 0.0291(12) 0.0202(12) 0.0432(15) -0.0026(10) -0.0120(11) -0.0021(10)
C51 0.0208(11) 0.0254(12) 0.0320(13) -0.0033(10) -0.0081(10) 0.0008(10)
C52 0.0260(12) 0.0360(14) 0.0271(13) -0.0069(10) -0.0059(10) 0.0002(10)
C53 0.0311(13) 0.0275(13) 0.0438(16) -0.0030(11) 0.0041(11) -0.0065(11)

loop_
_geom_bond_atom_site_label_1
_geom_bond_atom_site_label_2
_geom_bond_distance
_geom_bond_site_symmetry_2
_geom_bond_publ_flag
Co S 2.1673(6) . y
Co P2 2.1990(6) . y
Co P3 2.2076(6) . y
Co P1 2.2514(6) . y
P1 C7 1.8146(19) . ?
P1 C10 1.8301(19) . ?
P1 C16 1.832(2) . ?
P2 C8 1.8026(18) . ?
P2 C22 1.8257(19) . ?
P2 C28 1.8374(18) . ?
P3 C9 1.8072(19) . ?
P3 C34 1.8300(19) . ?
P3 C40 1.832(2) . ?
S C46 1.781(2) . y
B C1 1.626(3) . ?
B C7 1.660(3) . ?
B C8 1.672(3) . ?
B C9 1.681(3) . ?
C1 C6 1.389(3) . ?
C1 C2 1.399(3) . ?
C2 C3 1.381(3) . ?
C2 H2 0.9500 . ?
C3 C4 1.371(3) . ?
C3 H3 0.9500 . ?
C4 C5 1.376(3) . ?
C4 H4 0.9500 . ?
C5 C6 1.389(3) . ?
C5 H5 0.9500 . ?
C6 H6 0.9500 . ?
C7 H7A 0.9900 . ?
C7 H7B 0.9900 . ?
C8 H8A 0.9900 . ?
C8 H8B 0.9900 . ?
C9 H9A 0.9900 . ?
C9 H9B 0.9900 . ?
C10 C15 1.392(3) . ?
C10 C11 1.393(3) . ?
C11 C12 1.383(3) . ?
C11 H11 0.9500 . ?
C12 C13 1.378(3) . ?
C12 H12 0.9500 . ?
C13 C14 1.382(3) . ?
C13 H13 0.9500 . ?
C14 C15 1.376(3) . ?
C14 H14 0.9500 . ?
C15 H15 0.9500 . ?
C16 C21 1.390(3) . ?
C16 C17 1.392(3) . ?
C17 C18 1.386(3) . ?
C17 H17 0.9500 . ?
C18 C19 1.380(3) . ?
C18 H18 0.9500 . ?
C19 C20 1.372(3) . ?
C19 H19 0.9500 . ?
C20 C21 1.388(3) . ?
C20 H20 0.9500 . ?
C21 H21 0.9500 . ?
C22 C27 1.383(3) . ?
C22 C23 1.388(3) . ?
C23 C24 1.382(3) . ?
C23 H23 0.9500 . ?
C24 C25 1.380(3) . ?
C24 H24 0.9500 . ?
C25 C26 1.379(3) . ?
C25 H25 0.9500 . ?
C26 C27 1.385(3) . ?
C26 H26 0.9500 . ?
C27 H27 0.9500 . ?
C28 C29 1.387(3) . ?
C28 C33 1.389(3) . ?
C29 C30 1.388(3) . ?
C29 H29 0.9500 . ?
C30 C31 1.381(3) . ?
C30 H30 0.9500 . ?
C31 C32 1.369(3) . ?
C31 H31 0.9500 . ?
C32 C33 1.389(3) . ?
C32 H32 0.9500 . ?
C33 H33 0.9500 . ?
C34 C35 1.389(3) . ?
C34 C39 1.394(3) . ?
C35 C36 1.391(3) . ?
C35 H35 0.9500 . ?
C36 C37 1.383(3) . ?
C36 H36 0.9500 . ?
C37 C38 1.383(3) . ?
C37 H37 0.9500 . ?
C38 C39 1.384(3) . ?
C38 H38 0.9500 . ?
C39 H39 0.9500 . ?
C40 C41 1.388(3) . ?
C40 C45 1.392(3) . ?
C41 C42 1.385(3) . ?
C41 H41 0.9500 . ?
C42 C43 1.387(3) . ?
C42 H42 0.9500 . ?
C43 C44 1.377(3) . ?
C43 H43 0.9500 . ?
C44 C45 1.384(3) . ?
C44 H44 0.9500 . ?
C45 H45 0.9500 . ?
C46 C51 1.404(3) . ?
C46 C47 1.408(3) . ?
C47 C48 1.391(3) . ?
C47 C52 1.504(3) . ?
C48 C49 1.383(3) . ?
C48 H48 0.9500 . ?
C49 C50 1.376(3) . ?
C49 H49 0.9500 . ?
C50 C51 1.392(3) . ?
C50 H50 0.9500 . ?
C51 C53 1.500(3) . ?
C52 H52A 0.9800 . ?
C52 H52B 0.9800 . ?
C52 H52C 0.9800 . ?
C53 H53A 0.9800 . ?
C53 H53B 0.9800 . ?
C53 H53C 0.9800 . ?
